data_7719693
loop_
_publ_author_name
'Kaur, Bhupinder'
'Saha, Dipannita'
'Balakrishna, Maravanji S.'

_publ_section_title
;
 Triazolyl-phosphine with pyridyl functionality:
 Pd<sup>II</sup>/Pt<sup>II</sup> complexes and selective transfer
 semi-hydrogenation of alkynes using ethanol as a hydrogen source.
;
_journal_issue 45
_journal_name_full 'Dalton transactions (Cambridge, England : 2003)'
_journal_page_first 16900
_journal_page_last 16910
_journal_paper_doi 10.1039/d5dt02108a
_journal_volume 54
_journal_year 2025
_chemical_formula_moiety 'C30 H27 N4 O4 P Pd, C H2 Cl2'
_chemical_formula_sum 'C31 H29 Cl2 N4 O4 P Pd'
_chemical_formula_weight 729.85
_space_group_crystal_system monoclinic
_space_group_IT_number 14
_space_group_name_Hall '-P 2yn'
_space_group_name_H-M_alt 'P 1 21/n 1'
_atom_sites_solution_hydrogens geom
_atom_sites_solution_primary dual
_audit_creation_date 2024-09-25
_audit_creation_method
;
Olex2 1.5
(compiled 2024.02.16 svn.r378c4104 for OlexSys, GUI svn.r6928)
;
_audit_update_record
;
2025-07-10 deposited with the CCDC.	2025-10-17 downloaded from the CCDC.
;
_cell_angle_alpha 90
_cell_angle_beta 92.9550(10)
_cell_angle_gamma 90
_cell_formula_units_Z 4
_cell_length_a 14.4562(5)
_cell_length_b 11.8937(4)
_cell_length_c 19.2306(6)
_cell_measurement_reflns_used 9861
_cell_measurement_temperature 150.00
_cell_measurement_theta_max 27.84
_cell_measurement_theta_min 2.22
_cell_volume 3302.07(19)
_computing_cell_refinement 'SAINT V8.40A (Bruker, 2019)'
_computing_data_reduction 'SAINT V8.40A (Bruker, 2019)'
_computing_molecular_graphics 'Olex2 1.5 (Dolomanov et al., 2009)'
_computing_publication_material 'Olex2 1.5 (Dolomanov et al., 2009)'
_computing_structure_refinement 'SHELXL 2018/3 (Sheldrick, 2015)'
_computing_structure_solution 'SHELXT 2018/2 (Sheldrick, 2018)'
_diffrn_ambient_temperature 150.00
_diffrn_measured_fraction_theta_full 0.999
_diffrn_measured_fraction_theta_max 0.999
_diffrn_measurement_device_type 'Bruker APEX-II CCD'
_diffrn_measurement_method '\f and \w scans'
_diffrn_radiation_type MoK\a
_diffrn_radiation_wavelength 0.71073
_diffrn_reflns_av_R_equivalents 0.0709
_diffrn_reflns_av_unetI/netI 0.0352
_diffrn_reflns_Laue_measured_fraction_full 0.999
_diffrn_reflns_Laue_measured_fraction_max 0.999
_diffrn_reflns_limit_h_max 17
_diffrn_reflns_limit_h_min -17
_diffrn_reflns_limit_k_max 14
_diffrn_reflns_limit_k_min -14
_diffrn_reflns_limit_l_max 22
_diffrn_reflns_limit_l_min -22
_diffrn_reflns_number 58375
_diffrn_reflns_point_group_measured_fraction_full 0.999
_diffrn_reflns_point_group_measured_fraction_max 0.999
_diffrn_reflns_theta_full 25.000
_diffrn_reflns_theta_max 25.000
_diffrn_reflns_theta_min 2.014
_diffrn_source_current 1.4
_diffrn_source_power 0.07
_diffrn_source_voltage 50.0
_diffrn_standards_number 0
_exptl_absorpt_coefficient_mu 0.813
_exptl_absorpt_correction_T_max 0.7457
_exptl_absorpt_correction_T_min 0.5697
_exptl_absorpt_correction_type none
_exptl_absorpt_process_details
;
SADABS-2016/2 (Bruker,2016/2) was used for absorption correction.
wR2(int) was 0.1034 before and 0.0690 after correction.
The Ratio of minimum to maximum transmission is 0.7640.
The \l/2 correction factor is Not present.
;
_exptl_crystal_colour 'clear light yellow'
_exptl_crystal_colour_lustre clear
_exptl_crystal_colour_modifier light
_exptl_crystal_colour_primary yellow
_exptl_crystal_density_diffrn 1.468
_exptl_crystal_description plate
_exptl_crystal_F_000 1480
_exptl_crystal_size_max 0.074
_exptl_crystal_size_mid 0.048
_exptl_crystal_size_min 0.029
_refine_diff_density_max 1.436
_refine_diff_density_min -0.572
_refine_diff_density_rms 0.075
_refine_ls_extinction_method none
_refine_ls_goodness_of_fit_ref 1.032
_refine_ls_hydrogen_treatment constr
_refine_ls_matrix_type full
_refine_ls_number_parameters 390
_refine_ls_number_reflns 5809
_refine_ls_number_restraints 0
_refine_ls_restrained_S_all 1.032
_refine_ls_R_factor_all 0.0478
_refine_ls_R_factor_gt 0.0363
_refine_ls_shift/su_max 0.040
_refine_ls_shift/su_mean 0.002
_refine_ls_structure_factor_coef Fsqd
_refine_ls_weighting_details 'w=1/[\s^2^(Fo^2^)+(0.0391P)^2^+5.1088P] where P=(Fo^2^+2Fc^2^)/3'
_refine_ls_weighting_scheme calc
_refine_ls_wR_factor_gt 0.0873
_refine_ls_wR_factor_ref 0.0931
_reflns_Friedel_coverage 0.000
_reflns_number_gt 4809
_reflns_number_total 5809
_reflns_threshold_expression 'I > 2\s(I)'
_cod_data_source_file d5dt02108a2.cif
_cod_data_source_block compound_3
_cod_depositor_comments 'Adding full bibliography for 7719692--7719696.cif.'
_cod_database_code 7719693
_shelx_shelxl_version_number 2018/3
_shelx_space_group_comment
;
The symmetry employed for this shelxl refinement is uniquely defined
by the following loop, which should always be used as a source of
symmetry information in preference to the above space-group names.
They are only intended as comments.
;
_shelx_estimated_absorpt_t_max 0.977
_shelx_estimated_absorpt_t_min 0.942
_olex2_refinement_description
;
1.a Secondary CH2 refined with riding coordinates:
 C21(H21A,H21B), C31(H,HA)
1.b Aromatic/amide H refined with riding coordinates:
 C7(H7), C20(H20), C1(H1), C10(H10), C16(H16), C5(H5), C14(H14), C4(H4),
 C26(H26), C23(H23), C24(H24), C6(H6), C12(H12), C25(H25), C11(H11), C17(H17),
 C19(H19), C13(H13), C18(H18)
1.c Idealised Me refined as rotating group:
 C30(H30A,H30B,H30C), C28(H28A,H28B,H28C)
;
_smtbx_masks_void_probe_radius 1.2
_smtbx_masks_void_truncation_radius 1.2
_olex2_submission_special_instructions 'No special instructions were received'

loop_
_space_group_symop_operation_xyz
'x, y, z'
'-x+1/2, y+1/2, -z+1/2'
'-x, -y, -z'
'x-1/2, -y-1/2, z-1/2'

loop_
_atom_site_label
_atom_site_type_symbol
_atom_site_fract_x
_atom_site_fract_y
_atom_site_fract_z
_atom_site_U_iso_or_equiv
_atom_site_adp_type
_atom_site_occupancy
_atom_site_site_symmetry_order
_atom_site_calc_flag
_atom_site_refinement_flags_posn
_atom_site_refinement_flags_adp
_atom_site_refinement_flags_occupancy
_atom_site_disorder_assembly
_atom_site_disorder_group
Pd1 Pd 0.56689(2) 0.55278(2) 0.71921(2) 0.02573(9) Uani 1 1 d . . . . .
P1 P 0.53386(6) 0.54920(7) 0.83050(4) 0.02318(18) Uani 1 1 d . . . . .
Cl1 Cl 0.43864(8) 0.94461(9) 0.92816(6) 0.0567(3) Uani 1 1 d . . . . .
Cl2 Cl 0.25624(8) 0.95177(12) 0.85790(7) 0.0705(4) Uani 1 1 d . . . . .
O3 O 0.44327(16) 0.6093(2) 0.68279(12) 0.0334(6) Uani 1 1 d . . . . .
N4 N 0.68922(18) 0.4876(2) 0.75306(13) 0.0261(6) Uani 1 1 d . . . . .
O4 O 0.46436(18) 0.7702(2) 0.74146(14) 0.0407(6) Uani 1 1 d . . . . .
O1 O 0.60261(19) 0.5334(2) 0.61613(12) 0.0393(6) Uani 1 1 d . . . . .
N3 N 0.76573(19) 0.5263(2) 0.72709(14) 0.0289(6) Uani 1 1 d . . . . .
N2 N 0.83476(19) 0.4715(2) 0.76124(15) 0.0288(6) Uani 1 1 d . . . . .
N1 N 1.04142(19) 0.6460(2) 0.75639(15) 0.0320(7) Uani 1 1 d . . . . .
O2 O 0.6034(2) 0.7165(2) 0.60031(15) 0.0566(8) Uani 1 1 d . . . . .
C8 C 0.5561(2) 0.4053(3) 0.85976(16) 0.0240(7) Uani 1 1 d . . . . .
C7 C 0.4922(2) 0.3470(3) 0.89826(16) 0.0289(7) Uani 1 1 d . . . . .
H7 H 0.435723 0.382178 0.909032 0.035 Uiso 1 1 calc R U . . .
C3 C 0.6387(2) 0.3518(3) 0.84322(16) 0.0255(7) Uani 1 1 d . . . . .
C9 C 0.6133(2) 0.6350(3) 0.88436(16) 0.0251(7) Uani 1 1 d . . . . .
C22 C 0.9599(2) 0.6119(3) 0.77797(17) 0.0285(7) Uani 1 1 d . . . . .
C15 C 0.4177(2) 0.5802(3) 0.85553(17) 0.0259(7) Uani 1 1 d . . . . .
C20 C 0.4020(2) 0.6431(3) 0.91461(17) 0.0305(8) Uani 1 1 d . . . . .
H20 H 0.452652 0.674079 0.941562 0.037 Uiso 1 1 calc R U . . .
C2 C 0.7089(2) 0.4089(3) 0.80347(16) 0.0249(7) Uani 1 1 d . . . . .
C1 C 0.8034(2) 0.3979(3) 0.80774(18) 0.0291(7) Uani 1 1 d . . . . .
H1 H 0.839229 0.348695 0.837272 0.035 Uiso 1 1 calc R U . . .
C10 C 0.6541(3) 0.5948(3) 0.94613(18) 0.0346(8) Uani 1 1 d . . . . .
H10 H 0.640228 0.521066 0.961395 0.041 Uiso 1 1 calc R U . . .
C16 C 0.3430(2) 0.5365(3) 0.81643(19) 0.0318(8) Uani 1 1 d . . . . .
H16 H 0.353212 0.493515 0.775895 0.038 Uiso 1 1 calc R U . . .
C5 C 0.5928(3) 0.1874(3) 0.90542(18) 0.0336(8) Uani 1 1 d . . . . .
H5 H 0.605617 0.113123 0.921294 0.040 Uiso 1 1 calc R U . . .
C14 C 0.6348(3) 0.7431(3) 0.86195(19) 0.0340(8) Uani 1 1 d . . . . .
H14 H 0.607941 0.771103 0.819271 0.041 Uiso 1 1 calc R U . . .
C4 C 0.6567(3) 0.2435(3) 0.86705(17) 0.0313(8) Uani 1 1 d . . . . .
H4 H 0.713175 0.207693 0.856966 0.038 Uiso 1 1 calc R U . . .
C26 C 1.0742(2) 0.7443(3) 0.78147(19) 0.0361(8) Uani 1 1 d . . . . .
H26 H 1.132263 0.769627 0.766586 0.043 Uiso 1 1 calc R U . . .
C29 C 0.4213(3) 0.7103(3) 0.70032(19) 0.0356(8) Uani 1 1 d . . . . .
C23 C 0.9094(3) 0.6735(3) 0.82412(19) 0.0362(8) Uani 1 1 d . . . . .
H23 H 0.851480 0.646623 0.838447 0.043 Uiso 1 1 calc R U . . .
C24 C 0.9448(3) 0.7746(3) 0.8488(2) 0.0387(9) Uani 1 1 d . . . . .
H24 H 0.911479 0.818564 0.880330 0.046 Uiso 1 1 calc R U . . .
C27 C 0.6073(3) 0.6177(3) 0.57963(19) 0.0376(9) Uani 1 1 d . . . . .
C6 C 0.5108(3) 0.2383(3) 0.92083(17) 0.0330(8) Uani 1 1 d . . . . .
H6 H 0.466976 0.198960 0.946860 0.040 Uiso 1 1 calc R U . . .
C21 C 0.9296(2) 0.5007(3) 0.74713(19) 0.0332(8) Uani 1 1 d . . . . .
H21A H 0.935625 0.503345 0.696111 0.040 Uiso 1 1 calc R U . . .
H21B H 0.971482 0.441091 0.766118 0.040 Uiso 1 1 calc R U . . .
C12 C 0.7351(3) 0.7695(3) 0.96369(19) 0.0405(9) Uani 1 1 d . . . . .
H12 H 0.776254 0.815795 0.991112 0.049 Uiso 1 1 calc R U . . .
C25 C 1.0291(2) 0.8106(3) 0.82721(19) 0.0343(8) Uani 1 1 d . . . . .
H25 H 1.055275 0.879569 0.843524 0.041 Uiso 1 1 calc R U . . .
C31 C 0.3744(3) 0.9421(4) 0.8483(2) 0.0429(9) Uani 1 1 d . . . . .
H H 0.394297 1.005384 0.819174 0.052 Uiso 1 1 calc R U . . .
HA H 0.387825 0.871310 0.823640 0.052 Uiso 1 1 calc R U . . .
C11 C 0.7151(3) 0.6614(3) 0.98582(19) 0.0433(10) Uani 1 1 d . . . . .
H11 H 0.743137 0.633191 1.028063 0.052 Uiso 1 1 calc R U . . .
C17 C 0.2535(3) 0.5551(3) 0.8361(2) 0.0390(9) Uani 1 1 d . . . . .
H17 H 0.202410 0.525417 0.808959 0.047 Uiso 1 1 calc R U . . .
C19 C 0.3121(3) 0.6604(3) 0.93412(19) 0.0378(9) Uani 1 1 d . . . . .
H19 H 0.301444 0.702886 0.974777 0.045 Uiso 1 1 calc R U . . .
C13 C 0.6954(3) 0.8093(3) 0.9021(2) 0.0415(9) Uani 1 1 d . . . . .
H13 H 0.709622 0.882965 0.886913 0.050 Uiso 1 1 calc R U . . .
C18 C 0.2388(3) 0.6170(3) 0.8954(2) 0.0411(9) Uani 1 1 d . . . . .
H18 H 0.177475 0.629347 0.909243 0.049 Uiso 1 1 calc R U . . .
C30 C 0.3316(3) 0.7505(4) 0.6648(3) 0.0636(13) Uani 1 1 d . . . . .
H30A H 0.297139 0.685918 0.645159 0.095 Uiso 1 1 calc R U . . .
H30B H 0.345167 0.802954 0.627380 0.095 Uiso 1 1 calc R U . . .
H30C H 0.294286 0.788573 0.698805 0.095 Uiso 1 1 calc R U . . .
C28 C 0.6207(4) 0.5962(4) 0.5029(2) 0.0716(15) Uani 1 1 d . . . . .
H28A H 0.684342 0.571157 0.496895 0.107 Uiso 1 1 calc R U . . .
H28B H 0.608981 0.665728 0.476556 0.107 Uiso 1 1 calc R U . . .
H28C H 0.577331 0.537895 0.485812 0.107 Uiso 1 1 calc R U . . .

loop_
_atom_site_aniso_label
_atom_site_aniso_U_11
_atom_site_aniso_U_22
_atom_site_aniso_U_33
_atom_site_aniso_U_23
_atom_site_aniso_U_13
_atom_site_aniso_U_12
Pd1 0.03290(16) 0.02470(15) 0.01956(14) 0.00254(10) 0.00098(10) -0.00013(11)
P1 0.0294(4) 0.0196(4) 0.0205(4) 0.0012(3) 0.0002(3) -0.0016(3)
Cl1 0.0691(7) 0.0467(6) 0.0520(6) 0.0137(5) -0.0204(5) -0.0188(5)
Cl2 0.0368(6) 0.1028(10) 0.0723(8) 0.0191(7) 0.0066(5) -0.0028(6)
O3 0.0393(14) 0.0286(13) 0.0318(13) 0.0025(11) -0.0031(11) 0.0002(11)
N4 0.0330(16) 0.0225(14) 0.0230(14) 0.0004(12) 0.0043(12) -0.0013(12)
O4 0.0485(16) 0.0287(14) 0.0443(16) -0.0018(12) -0.0033(13) 0.0004(12)
O1 0.0581(17) 0.0363(15) 0.0236(13) 0.0007(11) 0.0024(11) 0.0106(12)
N3 0.0328(16) 0.0235(15) 0.0308(16) 0.0013(12) 0.0057(13) 0.0011(12)
N2 0.0334(16) 0.0225(14) 0.0309(16) -0.0016(12) 0.0059(13) 0.0016(12)
N1 0.0296(16) 0.0328(16) 0.0338(16) 0.0007(13) 0.0021(13) 0.0009(13)
O2 0.083(2) 0.0393(17) 0.0476(18) -0.0031(14) 0.0090(16) -0.0119(15)
C8 0.0342(18) 0.0174(15) 0.0200(17) 0.0004(13) -0.0025(14) -0.0006(14)
C7 0.0362(19) 0.0286(18) 0.0221(17) 0.0005(14) 0.0021(14) -0.0059(15)
C3 0.0372(19) 0.0208(16) 0.0183(16) -0.0017(13) -0.0010(14) -0.0023(14)
C9 0.0277(17) 0.0231(17) 0.0247(17) -0.0030(14) 0.0044(13) 0.0016(14)
C22 0.0319(18) 0.0260(18) 0.0276(18) 0.0028(14) 0.0010(14) 0.0035(14)
C15 0.0314(18) 0.0212(17) 0.0250(17) 0.0081(13) 0.0001(14) -0.0008(13)
C20 0.037(2) 0.0299(18) 0.0251(18) 0.0030(15) 0.0007(15) 0.0012(15)
C2 0.0336(19) 0.0182(15) 0.0229(17) -0.0030(13) 0.0016(14) 0.0009(13)
C1 0.038(2) 0.0202(16) 0.0297(19) -0.0006(14) 0.0025(15) 0.0016(15)
C10 0.045(2) 0.0300(18) 0.0280(19) 0.0027(15) -0.0019(16) -0.0066(16)
C16 0.0343(19) 0.0277(18) 0.0331(19) -0.0017(15) -0.0006(15) 0.0013(15)
C5 0.053(2) 0.0197(17) 0.0286(19) 0.0041(14) 0.0007(16) -0.0031(16)
C14 0.044(2) 0.0251(18) 0.032(2) 0.0014(15) -0.0039(16) -0.0046(16)
C4 0.042(2) 0.0253(18) 0.0260(18) -0.0021(15) 0.0004(15) 0.0032(16)
C26 0.0291(19) 0.039(2) 0.040(2) 0.0063(17) -0.0016(16) -0.0004(16)
C29 0.045(2) 0.030(2) 0.032(2) 0.0086(16) -0.0018(17) 0.0009(17)
C23 0.038(2) 0.032(2) 0.040(2) -0.0041(16) 0.0116(17) -0.0002(16)
C24 0.045(2) 0.033(2) 0.038(2) -0.0064(16) 0.0038(17) 0.0051(17)
C27 0.045(2) 0.037(2) 0.031(2) -0.0044(17) 0.0052(16) -0.0084(18)
C6 0.047(2) 0.0261(18) 0.0264(18) 0.0016(14) 0.0028(16) -0.0115(16)
C21 0.0331(19) 0.0286(18) 0.039(2) -0.0014(16) 0.0111(16) 0.0013(15)
C12 0.045(2) 0.041(2) 0.035(2) -0.0104(17) -0.0046(17) -0.0135(18)
C25 0.039(2) 0.0267(18) 0.036(2) 0.0022(16) -0.0074(16) -0.0018(16)
C31 0.039(2) 0.052(2) 0.038(2) 0.0071(19) 0.0048(17) 0.0010(19)
C11 0.052(2) 0.048(2) 0.029(2) 0.0042(18) -0.0087(17) -0.0112(19)
C17 0.0297(19) 0.037(2) 0.049(2) 0.0044(18) -0.0050(17) -0.0016(17)
C19 0.045(2) 0.038(2) 0.032(2) -0.0018(17) 0.0061(17) 0.0096(18)
C13 0.051(2) 0.0258(19) 0.047(2) 0.0001(17) -0.0022(19) -0.0109(17)
C18 0.036(2) 0.043(2) 0.045(2) 0.0093(19) 0.0076(18) 0.0066(18)
C30 0.071(3) 0.043(3) 0.073(3) -0.002(2) -0.026(3) 0.015(2)
C28 0.121(5) 0.059(3) 0.036(3) 0.004(2) 0.020(3) -0.004(3)

loop_
_atom_type_symbol
_atom_type_description
_atom_type_scat_dispersion_real
_atom_type_scat_dispersion_imag
_atom_type_scat_source
C C 0.0033 0.0016 'International Tables Vol C Tables 4.2.6.8 and 6.1.1.4'
H H 0.0000 0.0000 'International Tables Vol C Tables 4.2.6.8 and 6.1.1.4'
Cl Cl 0.1484 0.1585 'International Tables Vol C Tables 4.2.6.8 and 6.1.1.4'
N N 0.0061 0.0033 'International Tables Vol C Tables 4.2.6.8 and 6.1.1.4'
O O 0.0106 0.0060 'International Tables Vol C Tables 4.2.6.8 and 6.1.1.4'
P P 0.1023 0.0942 'International Tables Vol C Tables 4.2.6.8 and 6.1.1.4'
Pd Pd -0.9988 1.0072 'International Tables Vol C Tables 4.2.6.8 and 6.1.1.4'

loop_
_geom_angle_atom_site_label_1
_geom_angle_atom_site_label_2
_geom_angle_atom_site_label_3
_geom_angle
_geom_angle_site_symmetry_1
_geom_angle_site_symmetry_3
_geom_angle_publ_flag
O3 Pd1 P1 96.40(7) . . ?
O3 Pd1 N4 176.72(10) . . ?
O3 Pd1 O1 87.99(10) . . ?
N4 Pd1 P1 84.81(8) . . ?
N4 Pd1 O1 90.48(10) . . ?
O1 Pd1 P1 172.29(7) . . ?
C8 P1 Pd1 105.81(10) . . ?
C9 P1 Pd1 112.20(11) . . ?
C9 P1 C8 104.74(14) . . ?
C15 P1 Pd1 120.14(11) . . ?
C15 P1 C8 105.08(15) . . ?
C15 P1 C9 107.56(15) . . ?
C29 O3 Pd1 116.6(2) . . ?
N3 N4 Pd1 118.9(2) . . ?
N3 N4 C2 111.1(3) . . ?
C2 N4 Pd1 129.9(2) . . ?
C27 O1 Pd1 118.4(2) . . ?
N4 N3 N2 105.3(3) . . ?
N3 N2 C1 112.0(3) . . ?
N3 N2 C21 118.6(3) . . ?
C1 N2 C21 129.2(3) . . ?
C22 N1 C26 117.0(3) . . ?
C7 C8 P1 121.2(3) . . ?
C7 C8 C3 119.2(3) . . ?
C3 C8 P1 119.6(2) . . ?
C8 C7 H7 119.8 . . ?
C6 C7 C8 120.5(3) . . ?
C6 C7 H7 119.8 . . ?
C8 C3 C2 121.8(3) . . ?
C4 C3 C8 119.6(3) . . ?
C4 C3 C2 118.6(3) . . ?
C10 C9 P1 121.6(3) . . ?
C10 C9 C14 119.4(3) . . ?
C14 C9 P1 119.0(3) . . ?
N1 C22 C23 122.8(3) . . ?
N1 C22 C21 112.9(3) . . ?
C23 C22 C21 124.3(3) . . ?
C20 C15 P1 121.4(3) . . ?
C16 C15 P1 119.2(3) . . ?
C16 C15 C20 119.4(3) . . ?
C15 C20 H20 120.1 . . ?
C19 C20 C15 119.8(3) . . ?
C19 C20 H20 120.1 . . ?
N4 C2 C3 124.2(3) . . ?
N4 C2 C1 106.1(3) . . ?
C1 C2 C3 129.7(3) . . ?
N2 C1 C2 105.5(3) . . ?
N2 C1 H1 127.3 . . ?
C2 C1 H1 127.3 . . ?
C9 C10 H10 119.8 . . ?
C11 C10 C9 120.5(3) . . ?
C11 C10 H10 119.8 . . ?
C15 C16 H16 119.8 . . ?
C17 C16 C15 120.4(3) . . ?
C17 C16 H16 119.8 . . ?
C4 C5 H5 119.7 . . ?
C6 C5 H5 119.7 . . ?
C6 C5 C4 120.6(3) . . ?
C9 C14 H14 120.1 . . ?
C13 C14 C9 119.8(3) . . ?
C13 C14 H14 120.1 . . ?
C3 C4 H4 119.8 . . ?
C5 C4 C3 120.4(3) . . ?
C5 C4 H4 119.8 . . ?
N1 C26 H26 117.9 . . ?
N1 C26 C25 124.1(3) . . ?
C25 C26 H26 117.9 . . ?
O3 C29 C30 113.1(3) . . ?
O4 C29 O3 126.3(3) . . ?
O4 C29 C30 120.6(4) . . ?
C22 C23 H23 120.6 . . ?
C24 C23 C22 118.8(3) . . ?
C24 C23 H23 120.6 . . ?
C23 C24 H24 120.5 . . ?
C25 C24 C23 119.0(3) . . ?
C25 C24 H24 120.5 . . ?
O1 C27 O2 125.8(4) . . ?
O1 C27 C28 115.6(3) . . ?
O2 C27 C28 118.6(4) . . ?
C7 C6 H6 120.1 . . ?
C5 C6 C7 119.8(3) . . ?
C5 C6 H6 120.1 . . ?
N2 C21 C22 113.3(3) . . ?
N2 C21 H21A 108.9 . . ?
N2 C21 H21B 108.9 . . ?
C22 C21 H21A 108.9 . . ?
C22 C21 H21B 108.9 . . ?
H21A C21 H21B 107.7 . . ?
C11 C12 H12 120.1 . . ?
C13 C12 H12 120.1 . . ?
C13 C12 C11 119.9(3) . . ?
C26 C25 C24 118.2(3) . . ?
C26 C25 H25 120.9 . . ?
C24 C25 H25 120.9 . . ?
Cl1 C31 H 109.0 . . ?
Cl1 C31 HA 109.0 . . ?
Cl2 C31 Cl1 112.7(2) . . ?
Cl2 C31 H 109.0 . . ?
Cl2 C31 HA 109.0 . . ?
H C31 HA 107.8 . . ?
C10 C11 C12 119.8(3) . . ?
C10 C11 H11 120.1 . . ?
C12 C11 H11 120.1 . . ?
C16 C17 H17 120.1 . . ?
C16 C17 C18 119.7(3) . . ?
C18 C17 H17 120.1 . . ?
C20 C19 H19 119.7 . . ?
C18 C19 C20 120.5(3) . . ?
C18 C19 H19 119.7 . . ?
C14 C13 H13 119.7 . . ?
C12 C13 C14 120.7(3) . . ?
C12 C13 H13 119.7 . . ?
C17 C18 H18 119.9 . . ?
C19 C18 C17 120.2(4) . . ?
C19 C18 H18 119.9 . . ?
C29 C30 H30A 109.5 . . ?
C29 C30 H30B 109.5 . . ?
C29 C30 H30C 109.5 . . ?
H30A C30 H30B 109.5 . . ?
H30A C30 H30C 109.5 . . ?
H30B C30 H30C 109.5 . . ?
C27 C28 H28A 109.5 . . ?
C27 C28 H28B 109.5 . . ?
C27 C28 H28C 109.5 . . ?
H28A C28 H28B 109.5 . . ?
H28A C28 H28C 109.5 . . ?
H28B C28 H28C 109.5 . . ?

loop_
_geom_bond_atom_site_label_1
_geom_bond_atom_site_label_2
_geom_bond_distance
_geom_bond_site_symmetry_2
_geom_bond_publ_flag
Pd1 P1 2.2170(8) . ?
Pd1 O3 2.002(2) . ?
Pd1 N4 2.008(3) . ?
Pd1 O1 2.087(2) . ?
P1 C8 1.824(3) . ?
P1 C9 1.819(3) . ?
P1 C15 1.809(3) . ?
Cl1 C31 1.753(4) . ?
Cl2 C31 1.732(4) . ?
O3 C29 1.291(4) . ?
N4 N3 1.320(4) . ?
N4 C2 1.367(4) . ?
O4 C29 1.212(4) . ?
O1 C27 1.228(4) . ?
N3 N2 1.336(4) . ?
N2 C1 1.347(4) . ?
N2 C21 1.454(4) . ?
N1 C22 1.332(4) . ?
N1 C26 1.342(5) . ?
O2 C27 1.243(4) . ?
C8 C7 1.397(4) . ?
C8 C3 1.404(4) . ?
C7 H7 0.9500 . ?
C7 C6 1.386(5) . ?
C3 C2 1.468(4) . ?
C3 C4 1.387(5) . ?
C9 C10 1.384(5) . ?
C9 C14 1.396(5) . ?
C22 C23 1.387(5) . ?
C22 C21 1.505(5) . ?
C15 C20 1.389(5) . ?
C15 C16 1.385(5) . ?
C20 H20 0.9500 . ?
C20 C19 1.386(5) . ?
C2 C1 1.371(5) . ?
C1 H1 0.9500 . ?
C10 H10 0.9500 . ?
C10 C11 1.384(5) . ?
C16 H16 0.9500 . ?
C16 C17 1.384(5) . ?
C5 H5 0.9500 . ?
C5 C4 1.383(5) . ?
C5 C6 1.377(5) . ?
C14 H14 0.9500 . ?
C14 C13 1.383(5) . ?
C4 H4 0.9500 . ?
C26 H26 0.9500 . ?
C26 C25 1.371(5) . ?
C29 C30 1.512(5) . ?
C23 H23 0.9500 . ?
C23 C24 1.382(5) . ?
C24 H24 0.9500 . ?
C24 C25 1.376(5) . ?
C27 C28 1.519(5) . ?
C6 H6 0.9500 . ?
C21 H21A 0.9900 . ?
C21 H21B 0.9900 . ?
C12 H12 0.9500 . ?
C12 C11 1.390(5) . ?
C12 C13 1.374(5) . ?
C25 H25 0.9500 . ?
C31 H 0.9900 . ?
C31 HA 0.9900 . ?
C11 H11 0.9500 . ?
C17 H17 0.9500 . ?
C17 C18 1.384(5) . ?
C19 H19 0.9500 . ?
C19 C18 1.365(5) . ?
C13 H13 0.9500 . ?
C18 H18 0.9500 . ?
C30 H30A 0.9800 . ?
C30 H30B 0.9800 . ?
C30 H30C 0.9800 . ?
C28 H28A 0.9800 . ?
C28 H28B 0.9800 . ?
C28 H28C 0.9800 . ?

loop_
_geom_torsion_atom_site_label_1
_geom_torsion_atom_site_label_2
_geom_torsion_atom_site_label_3
_geom_torsion_atom_site_label_4
_geom_torsion
_geom_torsion_site_symmetry_1
_geom_torsion_site_symmetry_2
_geom_torsion_site_symmetry_3
_geom_torsion_site_symmetry_4
_geom_torsion_publ_flag
Pd1 P1 C8 C7 -133.0(2) . . . . ?
Pd1 P1 C8 C3 46.8(3) . . . . ?
Pd1 P1 C9 C10 -132.6(3) . . . . ?
Pd1 P1 C9 C14 46.1(3) . . . . ?
Pd1 P1 C15 C20 -140.6(2) . . . . ?
Pd1 P1 C15 C16 42.0(3) . . . . ?
Pd1 O3 C29 O4 -7.0(5) . . . . ?
Pd1 O3 C29 C30 174.1(3) . . . . ?
Pd1 N4 N3 N2 177.31(19) . . . . ?
Pd1 N4 C2 C3 1.9(5) . . . . ?
Pd1 N4 C2 C1 -177.7(2) . . . . ?
Pd1 O1 C27 O2 9.1(5) . . . . ?
Pd1 O1 C27 C28 -172.0(3) . . . . ?
P1 C8 C7 C6 -179.2(3) . . . . ?
P1 C8 C3 C2 0.8(4) . . . . ?
P1 C8 C3 C4 178.3(2) . . . . ?
P1 C9 C10 C11 179.3(3) . . . . ?
P1 C9 C14 C13 -179.7(3) . . . . ?
P1 C15 C20 C19 -176.8(3) . . . . ?
P1 C15 C16 C17 177.4(3) . . . . ?
N4 N3 N2 C1 0.7(3) . . . . ?
N4 N3 N2 C21 -176.3(3) . . . . ?
N4 C2 C1 N2 1.2(4) . . . . ?
N3 N4 C2 C3 178.7(3) . . . . ?
N3 N4 C2 C1 -0.9(4) . . . . ?
N3 N2 C1 C2 -1.3(4) . . . . ?
N3 N2 C21 C22 73.5(4) . . . . ?
N1 C22 C23 C24 0.0(5) . . . . ?
N1 C22 C21 N2 -170.6(3) . . . . ?
N1 C26 C25 C24 -0.1(5) . . . . ?
C8 P1 C9 C10 -18.3(3) . . . . ?
C8 P1 C9 C14 160.4(3) . . . . ?
C8 P1 C15 C20 100.6(3) . . . . ?
C8 P1 C15 C16 -76.9(3) . . . . ?
C8 C7 C6 C5 0.2(5) . . . . ?
C8 C3 C2 N4 -32.3(5) . . . . ?
C8 C3 C2 C1 147.2(3) . . . . ?
C8 C3 C4 C5 1.6(5) . . . . ?
C7 C8 C3 C2 -179.4(3) . . . . ?
C7 C8 C3 C4 -1.9(5) . . . . ?
C3 C8 C7 C6 1.0(5) . . . . ?
C3 C2 C1 N2 -178.3(3) . . . . ?
C9 P1 C8 C7 108.3(3) . . . . ?
C9 P1 C8 C3 -71.9(3) . . . . ?
C9 P1 C15 C20 -10.6(3) . . . . ?
C9 P1 C15 C16 171.9(3) . . . . ?
C9 C10 C11 C12 0.3(6) . . . . ?
C9 C14 C13 C12 0.4(6) . . . . ?
C22 N1 C26 C25 -0.1(5) . . . . ?
C22 C23 C24 C25 -0.3(5) . . . . ?
C15 P1 C8 C7 -4.9(3) . . . . ?
C15 P1 C8 C3 174.9(2) . . . . ?
C15 P1 C9 C10 93.2(3) . . . . ?
C15 P1 C9 C14 -88.2(3) . . . . ?
C15 C20 C19 C18 -0.6(5) . . . . ?
C15 C16 C17 C18 -0.4(5) . . . . ?
C20 C15 C16 C17 -0.1(5) . . . . ?
C20 C19 C18 C17 0.0(6) . . . . ?
C2 N4 N3 N2 0.1(3) . . . . ?
C2 C3 C4 C5 179.2(3) . . . . ?
C1 N2 C21 C22 -103.1(4) . . . . ?
C10 C9 C14 C13 -1.0(5) . . . . ?
C16 C15 C20 C19 0.6(5) . . . . ?
C16 C17 C18 C19 0.5(6) . . . . ?
C14 C9 C10 C11 0.6(5) . . . . ?
C4 C3 C2 N4 150.1(3) . . . . ?
C4 C3 C2 C1 -30.4(5) . . . . ?
C4 C5 C6 C7 -0.6(5) . . . . ?
C26 N1 C22 C23 0.2(5) . . . . ?
C26 N1 C22 C21 -179.7(3) . . . . ?
C23 C22 C21 N2 9.4(5) . . . . ?
C23 C24 C25 C26 0.3(5) . . . . ?
C6 C5 C4 C3 -0.3(5) . . . . ?
C21 N2 C1 C2 175.4(3) . . . . ?
C21 C22 C23 C24 179.9(3) . . . . ?
C11 C12 C13 C14 0.5(6) . . . . ?
C13 C12 C11 C10 -0.9(6) . . . . ?

loop_
_smtbx_masks_void_nr
_smtbx_masks_void_average_x
_smtbx_masks_void_average_y
_smtbx_masks_void_average_z
_smtbx_masks_void_volume
_smtbx_masks_void_count_electrons
_smtbx_masks_void_content
1 0.000 0.500 0.000 151.3 33.0 ?
2 0.500 0.000 0.500 151.3 33.0 ?
